data_4024180
loop_
_publ_author_name
'Tao Han'
'Chuan-Feng Chen'

_publ_section_title
;
 Selective Templated Complexation of a Cylindrical Macrotricyclic
 Host with Neutral Guests: Three Cation-Controlled Switchable
 Processes
;
_journal_name_full 'Journal of Organic Chemistry'
_journal_page_first 7287
_journal_page_last 7293
_journal_paper_doi 10.1021/jo071195x
_journal_volume 72
_journal_year 2007
_chemical_formula_moiety 'C80.50 H95.75 Cl2 Li2 N3.25 O30'
_chemical_formula_sum 'C80.5 H95.75 Cl2 Li2 N3.25 O30'
_chemical_formula_weight 1673.63
_chemical_name_systematic
; 
 ? 
;
_space_group_IT_number 2
_symmetry_cell_setting triclinic
_symmetry_space_group_name_Hall '-P 1'
_symmetry_space_group_name_H-M 'P -1'
_atom_sites_solution_hydrogens geom
_atom_sites_solution_primary direct
_atom_sites_solution_secondary difmap
_audit_creation_method SHELXL-97
_cell_angle_alpha 99.818(10)
_cell_angle_beta 93.828(6)
_cell_angle_gamma 97.213(9)
_cell_formula_units_Z 2
_cell_length_a 11.892(6)
_cell_length_b 15.745(7)
_cell_length_c 22.822(11)
_cell_measurement_reflns_used 7160
_cell_measurement_temperature 113(2)
_cell_measurement_theta_max 26.0
_cell_measurement_theta_min 1.8
_cell_volume 4160(3)
_computing_cell_refinement 'CrystalClear (Rigaku/MSC Inc., 2005)'
_computing_data_collection 'CrystalClear (Rigaku/MSC Inc., 2005)'
_computing_data_reduction 'CrystalClear (Rigaku/MSC Inc., 2005)'
_computing_publication_material 'CrystalStructure 3.7.0'
_computing_structure_refinement 'SHELXL-97 (Sheldrick, 1997)'
_computing_structure_solution 'SHELXS-97 (Sheldrick, 1990)'
_diffrn_ambient_temperature 113(2)
_diffrn_detector_area_resol_mean 7.31
_diffrn_measured_fraction_theta_full 0.997
_diffrn_measured_fraction_theta_max 0.997
_diffrn_measurement_device_type 'Rigaku Saturn'
_diffrn_measurement_method \w
_diffrn_radiation_monochromator confocal
_diffrn_radiation_source 'rotating anode'
_diffrn_radiation_type MoK\a
_diffrn_radiation_wavelength 0.71070
_diffrn_reflns_av_R_equivalents 0.0508
_diffrn_reflns_av_sigmaI/netI 0.0598
_diffrn_reflns_limit_h_max 14
_diffrn_reflns_limit_h_min -14
_diffrn_reflns_limit_k_max 18
_diffrn_reflns_limit_k_min -18
_diffrn_reflns_limit_l_max 27
_diffrn_reflns_limit_l_min -26
_diffrn_reflns_number 41773
_diffrn_reflns_theta_full 25.00
_diffrn_reflns_theta_max 25.00
_diffrn_reflns_theta_min 1.47
_exptl_absorpt_coefficient_mu 0.163
_exptl_absorpt_correction_T_max 0.9903
_exptl_absorpt_correction_T_min 0.9839
_exptl_absorpt_correction_type multi-scan
_exptl_absorpt_process_details 'Jacobson, R. (1998) Private communication'
_exptl_crystal_colour colorless
_exptl_crystal_density_diffrn 1.336
_exptl_crystal_density_method 'not measured'
_exptl_crystal_description block
_exptl_crystal_F_000 1763
_exptl_crystal_size_max 0.10
_exptl_crystal_size_mid 0.08
_exptl_crystal_size_min 0.06
_refine_diff_density_max 1.174
_refine_diff_density_min -0.658
_refine_diff_density_rms 0.115
_refine_ls_extinction_coef 0.022(4)
_refine_ls_extinction_expression Fc^*^=kFc[1+0.001xFc^2^\l^3^/sin(2\q)]^-1/4^
_refine_ls_extinction_method SHELXL
_refine_ls_goodness_of_fit_ref 1.609
_refine_ls_hydrogen_treatment constr
_refine_ls_matrix_type full
_refine_ls_number_parameters 1181
_refine_ls_number_reflns 14613
_refine_ls_number_restraints 314
_refine_ls_restrained_S_all 1.668
_refine_ls_R_factor_all 0.1993
_refine_ls_R_factor_gt 0.1604
_refine_ls_shift/su_max 0.005
_refine_ls_shift/su_mean 0.001
_refine_ls_structure_factor_coef Fsqd
_refine_ls_weighting_details 'calc w=1/[\s^2^(Fo^2^)+(0.2000P)^2^+0.0000P] where P=(Fo^2^+2Fc^2^)/3'
_refine_ls_weighting_scheme calc
_refine_ls_wR_factor_gt 0.4303
_refine_ls_wR_factor_ref 0.4592
_reflns_number_gt 9516
_reflns_number_total 14613
_reflns_threshold_expression >2sigma(I)
_cod_data_source_file jo071195x-File004.cif
_cod_data_source_block shelxl
_cod_original_formula_sum 'C80.50 H95.75 Cl2 Li2 N3.25 O30'
_cod_database_code 4024180

loop_
_symmetry_equiv_pos_as_xyz
'x, y, z'
'-x, -y, -z'

loop_
_atom_site_label
_atom_site_type_symbol
_atom_site_fract_x
_atom_site_fract_y
_atom_site_fract_z
_atom_site_U_iso_or_equiv
_atom_site_adp_type
_atom_site_occupancy
_atom_site_symmetry_multiplicity
_atom_site_calc_flag
_atom_site_refinement_flags
_atom_site_disorder_assembly
_atom_site_disorder_group
N1 N 0.2971(5) 0.1757(4) 0.1864(3) 0.0695(15) Uani 1 1 d . . .
N2 N 0.8059(5) 0.0922(4) 0.2904(3) 0.0855(19) Uani 1 1 d . . .
Li1 Li 0.4652(11) 0.4081(7) 0.1446(5) 0.067(3) Uani 1 1 d . . .
Li2 Li 0.6151(10) -0.1391(8) 0.3260(6) 0.077(3) Uani 1 1 d . . .
O1 O 0.4858(4) 0.4572(3) 0.23668(17) 0.0579(11) Uani 1 1 d . . .
O2 O 0.4157(8) 0.5359(3) 0.1535(2) 0.132(3) Uani 1 1 d . . .
O3 O 0.3718(6) 0.4052(3) 0.0663(2) 0.0926(18) Uani 1 1 d . . .
O4 O 0.4775(5) 0.2987(3) -0.0179(2) 0.0782(14) Uani 1 1 d . . .
O5 O 0.7114(4) 0.4650(3) 0.26133(19) 0.0626(11) Uani 1 1 d . . .
O6 O 0.8378(7) 0.5065(5) 0.1739(3) 0.136(3) Uani 1 1 d . . .
O7 O 0.8413(10) 0.4676(5) 0.0487(4) 0.155(4) Uani 1 1 d . . .
O8 O 0.6925(5) 0.3098(3) 0.0086(2) 0.0823(15) Uani 1 1 d . . .
O9 O 0.3474(4) -0.0311(3) 0.3857(2) 0.0807(14) Uani 1 1 d . . .
O10 O 0.2314(12) -0.1877(7) 0.3506(5) 0.234(7) Uani 1 1 d . . .
O11 O 0.2628(9) -0.2876(5) 0.2534(4) 0.165(4) Uani 1 1 d . . .
O12 O 0.3699(6) -0.2253(3) 0.1649(2) 0.0884(16) Uani 1 1 d . . .
O13 O 0.5645(4) -0.0319(3) 0.4110(2) 0.0698(12) Uani 1 1 d . . .
O14 O 0.6827(4) -0.1699(3) 0.3995(2) 0.0766(14) Uani 1 1 d . . .
O15 O 0.6879(6) -0.2508(3) 0.2895(2) 0.0923(17) Uani 1 1 d . . .
O16 O 0.5898(6) -0.2185(3) 0.1827(2) 0.0918(17) Uani 1 1 d . . .
O17 O 0.4087(4) 0.2911(3) 0.15906(19) 0.0689(13) Uani 1 1 d . . .
O18 O 0.2385(4) 0.0493(4) 0.2216(3) 0.0869(16) Uani 1 1 d . . .
O19 O 0.6971(4) -0.0342(3) 0.3048(2) 0.0733(13) Uani 1 1 d . . .
O20 O 0.8629(5) 0.2266(4) 0.2636(3) 0.1025(19) Uani 1 1 d . . .
O21 O 0.6191(5) 0.4184(4) 0.1225(2) 0.0975(18) Uani 1 1 d . . .
H21A H 0.6770 0.4547 0.1389 0.146 Uiso 1 1 d R . .
H21B H 0.6343 0.3905 0.0890 0.146 Uiso 1 1 d R . .
O22 O 0.4572(4) -0.1596(3) 0.3004(2) 0.0775(13) Uani 1 1 d . . .
H22A H 0.4157 -0.1371 0.3260 0.116 Uiso 1 1 d R . .
H22B H 0.4166 -0.1934 0.2717 0.116 Uiso 1 1 d R . .
C1 C 0.5251(5) 0.4184(4) 0.2829(2) 0.0535(15) Uani 1 1 d . . .
C2 C 0.6416(5) 0.4199(4) 0.2952(3) 0.0535(14) Uani 1 1 d . . .
C3 C 0.6820(5) 0.3768(4) 0.3396(2) 0.0541(14) Uani 1 1 d . . .
H3 H 0.7614 0.3767 0.3476 0.065 Uiso 1 1 calc R . .
C4 C 0.6044(5) 0.3340(4) 0.3720(2) 0.0511(14) Uani 1 1 d . . .
C5 C 0.6369(5) 0.2919(4) 0.4256(3) 0.0578(15) Uani 1 1 d . . .
C6 C 0.5649(5) 0.2014(4) 0.4132(2) 0.0500(14) Uani 1 1 d . . .
C7 C 0.6071(6) 0.1239(4) 0.4171(2) 0.0603(16) Uani 1 1 d . . .
H7 H 0.6861 0.1230 0.4258 0.072 Uiso 1 1 calc R . .
C8 C 0.5291(6) 0.0468(4) 0.4077(2) 0.0571(16) Uani 1 1 d . . .
C9 C 0.4166(5) 0.0477(5) 0.3944(3) 0.0608(16) Uani 1 1 d . . .
C10 C 0.3742(5) 0.1257(5) 0.3909(2) 0.0615(17) Uani 1 1 d . . .
H10 H 0.2952 0.1260 0.3814 0.074 Uiso 1 1 calc R . .
C11 C 0.4490(6) 0.2026(4) 0.4015(2) 0.0576(16) Uani 1 1 d . . .
C12 C 0.4150(5) 0.2947(4) 0.4042(2) 0.0570(15) Uani 1 1 d . . .
C13 C 0.4897(5) 0.3350(4) 0.3604(2) 0.0557(15) Uani 1 1 d . . .
C14 C 0.4483(5) 0.3762(4) 0.3153(2) 0.0560(15) Uani 1 1 d . . .
H14 H 0.3688 0.3752 0.3070 0.067 Uiso 1 1 calc R . .
C15 C 0.7651(5) 0.2921(4) 0.4378(3) 0.0583(15) Uani 1 1 d . . .
H15A H 0.7801 0.2705 0.4750 0.087 Uiso 1 1 calc R . .
H15B H 0.8045 0.3515 0.4416 0.087 Uiso 1 1 calc R . .
H15C H 0.7926 0.2543 0.4047 0.087 Uiso 1 1 calc R . .
C16 C 0.2890(6) 0.2967(5) 0.3924(3) 0.0680(18) Uani 1 1 d . . .
H16A H 0.2619 0.2626 0.3528 0.102 Uiso 1 1 calc R . .
H16B H 0.2750 0.3570 0.3939 0.102 Uiso 1 1 calc R . .
H16C H 0.2482 0.2718 0.4228 0.102 Uiso 1 1 calc R . .
C17 C 0.5836(5) 0.3454(4) 0.4778(2) 0.0542(14) Uani 1 1 d . . .
C18 C 0.6408(6) 0.3882(4) 0.5306(3) 0.0625(16) Uani 1 1 d . . .
H18 H 0.7198 0.3859 0.5382 0.075 Uiso 1 1 calc R . .
C19 C 0.5828(6) 0.4351(4) 0.5732(3) 0.0649(17) Uani 1 1 d . . .
H19 H 0.6219 0.4648 0.6100 0.078 Uiso 1 1 calc R . .
C20 C 0.4675(7) 0.4382(4) 0.5614(3) 0.0690(19) Uani 1 1 d . . .
H20 H 0.4285 0.4715 0.5900 0.083 Uiso 1 1 calc R . .
C21 C 0.4081(6) 0.3929(5) 0.5082(3) 0.0654(18) Uani 1 1 d . . .
H21 H 0.3288 0.3947 0.5011 0.078 Uiso 1 1 calc R . .
C22 C 0.4655(6) 0.3450(4) 0.4653(3) 0.0603(16) Uani 1 1 d . . .
C23 C 0.4737(7) 0.5456(4) 0.2538(3) 0.075(2) Uani 1 1 d . . .
H23A H 0.5428 0.5770 0.2786 0.090 Uiso 1 1 calc R . .
H23B H 0.4078 0.5509 0.2779 0.090 Uiso 1 1 calc R . .
C24 C 0.4565(12) 0.5836(5) 0.2010(4) 0.136(5) Uani 1 1 d . . .
H24A H 0.4065 0.6289 0.2104 0.163 Uiso 1 1 calc R . .
H24B H 0.5312 0.6136 0.1937 0.163 Uiso 1 1 calc R . .
C25 C 0.4077(10) 0.5581(5) 0.0979(3) 0.099(3) Uani 1 1 d . . .
H25A H 0.4850 0.5752 0.0864 0.119 Uiso 1 1 calc R . .
H25B H 0.3653 0.6085 0.0989 0.119 Uiso 1 1 calc R . .
C26 C 0.3502(16) 0.4859(6) 0.0546(4) 0.175(7) Uani 1 1 d . . .
H26A H 0.2673 0.4879 0.0534 0.210 Uiso 1 1 calc R . .
H26B H 0.3742 0.4922 0.0146 0.210 Uiso 1 1 calc R . .
C27 C 0.3083(8) 0.3338(5) 0.0291(3) 0.088(2) Uani 1 1 d . . .
H27A H 0.2318 0.3488 0.0189 0.106 Uiso 1 1 calc R . .
H27B H 0.2982 0.2850 0.0513 0.106 Uiso 1 1 calc R . .
C28 C 0.3585(7) 0.3038(5) -0.0270(3) 0.078(2) Uani 1 1 d . . .
H28A H 0.3182 0.2457 -0.0458 0.094 Uiso 1 1 calc R . .
H28B H 0.3469 0.3444 -0.0548 0.094 Uiso 1 1 calc R . .
C29 C 0.8263(6) 0.4564(5) 0.2643(4) 0.0722(19) Uani 1 1 d . . .
H29A H 0.8363 0.3960 0.2471 0.087 Uiso 1 1 calc R . .
H29B H 0.8586 0.4690 0.3065 0.087 Uiso 1 1 calc R . .
C30 C 0.8863(6) 0.5181(5) 0.2305(4) 0.075(2) Uani 1 1 d . . .
H30A H 0.8836 0.5786 0.2508 0.091 Uiso 1 1 calc R . .
H30B H 0.9671 0.5091 0.2299 0.091 Uiso 1 1 calc R . .
C31 C 0.8853(13) 0.5683(8) 0.1390(5) 0.166(7) Uani 1 1 d D . .
H31A H 0.9452 0.6120 0.1632 0.199 Uiso 1 1 calc R . .
H31B H 0.8256 0.5988 0.1229 0.199 Uiso 1 1 calc R . .
C32 C 0.9336(13) 0.5137(9) 0.0903(7) 0.188(7) Uani 1 1 d D . .
H32A H 0.9860 0.5507 0.0700 0.226 Uiso 1 1 calc R . .
H32B H 0.9769 0.4720 0.1067 0.226 Uiso 1 1 calc R . .
C33 C 0.8633(10) 0.4046(10) 0.0126(9) 0.174(7) Uani 1 1 d D . .
H33A H 0.9471 0.4078 0.0135 0.209 Uiso 1 1 calc R . .
H33B H 0.8350 0.4111 -0.0279 0.209 Uiso 1 1 calc R . .
C34 C 0.8158(8) 0.3151(7) 0.0220(6) 0.128(4) Uani 1 1 d D . .
H34A H 0.8467 0.2696 -0.0053 0.154 Uiso 1 1 calc R . .
H34B H 0.8343 0.3081 0.0637 0.154 Uiso 1 1 calc R . .
C35 C 0.2291(10) -0.0352(7) 0.3733(5) 0.128(4) Uani 1 1 d D . .
H35A H 0.2108 -0.0270 0.3318 0.154 Uiso 1 1 calc R . .
H35B H 0.1994 0.0104 0.4010 0.154 Uiso 1 1 calc R . .
C36 C 0.1770(13) -0.1270(10) 0.3818(7) 0.213(10) Uani 1 1 d D . .
H36A H 0.1843 -0.1308 0.4247 0.256 Uiso 1 1 calc R . .
H36B H 0.0950 -0.1375 0.3676 0.256 Uiso 1 1 calc R . .
C37 C 0.1475(17) -0.2572(10) 0.3404(10) 0.255(11) Uani 1 1 d D . .
H37A H 0.0787 -0.2456 0.3178 0.306 Uiso 1 1 calc R . .
H37B H 0.1267 -0.2768 0.3777 0.306 Uiso 1 1 calc R . .
C38 C 0.2104(15) -0.3190(7) 0.3037(10) 0.222(10) Uani 1 1 d D . .
H38A H 0.2710 -0.3346 0.3301 0.266 Uiso 1 1 calc R . .
H38B H 0.1573 -0.3729 0.2878 0.266 Uiso 1 1 calc R . .
C39 C 0.2040(13) -0.2970(7) 0.1981(8) 0.158(6) Uani 1 1 d . . .
H39A H 0.1230 -0.2915 0.2031 0.190 Uiso 1 1 calc R . .
H39B H 0.2077 -0.3558 0.1752 0.190 Uiso 1 1 calc R . .
C40 C 0.2548(11) -0.2262(6) 0.1621(5) 0.125(4) Uani 1 1 d . . .
H40A H 0.2220 -0.2409 0.1199 0.150 Uiso 1 1 calc R . .
H40B H 0.2363 -0.1683 0.1796 0.150 Uiso 1 1 calc R . .
C41 C 0.6523(9) -0.0335(7) 0.4550(4) 0.103(3) Uani 1 1 d . . .
H41A H 0.6363 -0.0021 0.4943 0.124 Uiso 1 1 calc R . .
H41B H 0.7260 -0.0063 0.4444 0.124 Uiso 1 1 calc R . .
C42 C 0.6543(8) -0.1320(6) 0.4564(3) 0.091(2) Uani 1 1 d . . .
H42A H 0.7117 -0.1393 0.4880 0.109 Uiso 1 1 calc R . .
H42B H 0.5789 -0.1597 0.4645 0.109 Uiso 1 1 calc R . .
C43 C 0.6843(8) -0.2577(5) 0.3933(4) 0.093(3) Uani 1 1 d . . .
H43A H 0.6057 -0.2886 0.3897 0.112 Uiso 1 1 calc R . .
H43B H 0.7266 -0.2713 0.4286 0.112 Uiso 1 1 calc R . .
C44 C 0.7419(9) -0.2864(5) 0.3375(4) 0.097(3) Uani 1 1 d . . .
H44A H 0.8243 -0.2642 0.3438 0.116 Uiso 1 1 calc R . .
H44B H 0.7326 -0.3507 0.3274 0.116 Uiso 1 1 calc R . .
C45 C 0.7379(10) -0.2729(6) 0.2345(4) 0.109(3) Uani 1 1 d . . .
H45A H 0.7061 -0.3328 0.2146 0.131 Uiso 1 1 calc R . .
H45B H 0.8212 -0.2703 0.2424 0.131 Uiso 1 1 calc R . .
C46 C 0.7129(9) -0.2108(5) 0.1959(4) 0.095(3) Uani 1 1 d . . .
H46A H 0.7432 -0.1508 0.2161 0.114 Uiso 1 1 calc R . .
H46B H 0.7497 -0.2233 0.1583 0.114 Uiso 1 1 calc R . .
C47 C 0.5113(7) 0.2327(4) 0.0097(3) 0.0704(19) Uani 1 1 d . . .
C48 C 0.4387(6) 0.1632(4) 0.0224(3) 0.0652(17) Uani 1 1 d . . .
H48 H 0.3595 0.1574 0.0110 0.078 Uiso 1 1 calc R . .
C49 C 0.4831(6) 0.1006(4) 0.0525(3) 0.0663(18) Uani 1 1 d . . .
C50 C 0.4085(6) 0.0304(4) 0.0680(3) 0.0664(18) Uani 1 1 d . . .
C51 C 0.4569(7) -0.0297(4) 0.0976(3) 0.0691(19) Uani 1 1 d . . .
C52 C 0.3876(7) -0.0991(5) 0.1169(3) 0.077(2) Uani 1 1 d . . .
H52 H 0.3073 -0.1035 0.1099 0.093 Uiso 1 1 calc R . .
C53 C 0.4313(8) -0.1590(4) 0.1447(3) 0.076(2) Uani 1 1 d . . .
C54 C 0.5522(8) -0.1537(5) 0.1539(3) 0.075(2) Uani 1 1 d . . .
C55 C 0.6212(8) -0.0894(5) 0.1372(3) 0.079(2) Uani 1 1 d . . .
H55 H 0.7013 -0.0872 0.1442 0.094 Uiso 1 1 calc R . .
C56 C 0.5772(7) -0.0236(5) 0.1089(3) 0.0708(19) Uani 1 1 d . . .
C57 C 0.6495(6) 0.0450(5) 0.0935(3) 0.0692(18) Uani 1 1 d . . .
C58 C 0.6043(7) 0.1079(5) 0.0662(3) 0.0725(19) Uani 1 1 d . . .
C59 C 0.6740(7) 0.1783(4) 0.0500(3) 0.0691(18) Uani 1 1 d . . .
H59 H 0.7541 0.1839 0.0589 0.083 Uiso 1 1 calc R . .
C60 C 0.6298(7) 0.2389(5) 0.0220(3) 0.0730(19) Uani 1 1 d . . .
C61 C 0.2842(7) 0.0217(5) 0.0556(4) 0.081(2) Uani 1 1 d . . .
H61A H 0.2558 -0.0368 0.0333 0.122 Uiso 1 1 calc R . .
H61B H 0.2651 0.0651 0.0318 0.122 Uiso 1 1 calc R . .
H61C H 0.2489 0.0310 0.0933 0.122 Uiso 1 1 calc R . .
C62 C 0.7799(8) 0.0545(6) 0.1079(4) 0.087(2) Uani 1 1 d . . .
H62A H 0.8135 0.1142 0.1068 0.131 Uiso 1 1 calc R . .
H62B H 0.8120 0.0139 0.0783 0.131 Uiso 1 1 calc R . .
H62C H 0.7968 0.0415 0.1478 0.131 Uiso 1 1 calc R . .
C63 C 0.4016(6) 0.2259(4) 0.1822(3) 0.0601(16) Uani 1 1 d . . .
C64 C 0.4904(6) 0.1827(4) 0.2081(3) 0.0598(16) Uani 1 1 d . . .
C65 C 0.6069(6) 0.2074(4) 0.2170(3) 0.0584(16) Uani 1 1 d . . .
H65 H 0.6435 0.2579 0.2048 0.070 Uiso 1 1 calc R . .
C66 C 0.6651(6) 0.1540(4) 0.2447(3) 0.0619(16) Uani 1 1 d . . .
C67 C 0.7885(7) 0.1645(5) 0.2650(4) 0.084(2) Uani 1 1 d . . .
C68 C 0.7046(6) 0.0345(5) 0.2874(3) 0.0663(17) Uani 1 1 d . . .
C69 C 0.6156(6) 0.0772(4) 0.2613(2) 0.0532(15) Uani 1 1 d . . .
C70 C 0.4972(6) 0.0535(4) 0.2528(2) 0.0584(16) Uani 1 1 d . . .
H70 H 0.4602 0.0025 0.2641 0.070 Uiso 1 1 calc R . .
C71 C 0.4389(6) 0.1093(4) 0.2270(3) 0.0588(16) Uani 1 1 d . . .
C72 C 0.3144(7) 0.1027(5) 0.2121(3) 0.0709(18) Uani 1 1 d . . .
C73 C 0.1875(7) 0.1940(5) 0.1626(4) 0.084(2) Uani 1 1 d . . .
H73A H 0.1295 0.1423 0.1602 0.100 Uiso 1 1 calc R . .
H73B H 0.1935 0.2064 0.1217 0.100 Uiso 1 1 calc R . .
C74 C 0.1519(8) 0.2692(6) 0.2010(5) 0.105(3) Uani 1 1 d . . .
H74A H 0.2143 0.3187 0.2086 0.127 Uiso 1 1 calc R . .
H74B H 0.1330 0.2538 0.2398 0.127 Uiso 1 1 calc R . .
C75 C 0.0429(10) 0.2953(9) 0.1676(6) 0.155(5) Uani 1 1 d . . .
H75A H 0.0616 0.3084 0.1286 0.232 Uiso 1 1 calc R . .
H75B H 0.0197 0.3468 0.1916 0.232 Uiso 1 1 calc R . .
H75C H -0.0195 0.2469 0.1620 0.232 Uiso 1 1 calc R . .
C76 C 0.9178(9) 0.0804(11) 0.3196(7) 0.161(6) Uani 1 1 d . . .
H76A H 0.9456 0.1333 0.3497 0.193 Uiso 1 1 calc R . .
H76B H 0.9048 0.0312 0.3413 0.193 Uiso 1 1 calc R . .
C77 C 0.9983(12) 0.0656(9) 0.2843(7) 0.149(5) Uani 1 1 d . . .
H77A H 1.0720 0.0696 0.3082 0.179 Uiso 1 1 calc R . .
H77B H 1.0058 0.1094 0.2579 0.179 Uiso 1 1 calc R . .
C78 C 0.9673(10) -0.0242(8) 0.2475(7) 0.153(5) Uani 1 1 d . . .
H78A H 0.8846 -0.0364 0.2380 0.229 Uiso 1 1 calc R . .
H78B H 0.9923 -0.0672 0.2700 0.229 Uiso 1 1 calc R . .
H78C H 1.0048 -0.0276 0.2103 0.229 Uiso 1 1 calc R . .
N3 N 0.1630(9) 0.4629(6) 0.3103(4) 0.119(3) Uani 1 1 d . . .
C80 C 0.1036(8) 0.4294(7) 0.3381(6) 0.120(4) Uani 1 1 d . . .
C81 C 0.0296(9) 0.3790(8) 0.3675(6) 0.130(4) Uani 1 1 d . . .
H81A H -0.0160 0.3324 0.3383 0.194 Uiso 1 1 calc R . .
H81B H -0.0209 0.4157 0.3888 0.194 Uiso 1 1 calc R . .
H81C H 0.0736 0.3534 0.3961 0.194 Uiso 1 1 calc R . .
Cl1 Cl 0.9551(3) 0.8048(2) 0.05821(18) 0.0752(13) Uani 0.544(6) 1 d PDU A 1
O23 O 1.0629(7) 0.8522(6) 0.0580(6) 0.098(3) Uani 0.544(6) 1 d PDU A 1
O24 O 0.8609(8) 0.8462(7) 0.0472(7) 0.125(4) Uani 0.544(6) 1 d PDU A 1
O25 O 0.9461(12) 0.7221(7) 0.0158(7) 0.164(5) Uani 0.544(6) 1 d PDU A 1
O26 O 0.9449(15) 0.7731(12) 0.1151(6) 0.171(8) Uani 0.544(6) 1 d PDU A 1
Cl2 Cl 0.9395(3) 0.6018(3) 0.44126(17) 0.0882(12) Uani 0.566(4) 1 d PDU B 1
O27 O 1.0501(7) 0.5838(8) 0.4558(5) 0.121(4) Uani 0.566(4) 1 d PDU B 1
O28 O 0.9381(12) 0.6207(9) 0.3812(4) 0.155(5) Uani 0.566(4) 1 d PDU B 1
O29 O 0.8535(10) 0.5308(7) 0.4378(7) 0.161(5) Uani 0.566(4) 1 d PDU B 1
O30 O 0.9192(12) 0.6765(7) 0.4816(5) 0.150(5) Uani 0.566(4) 1 d PDU B 1
Cl1' Cl 0.9747(5) 0.8061(4) 0.1184(3) 0.112(2) Uani 0.456(6) 1 d PDU A 2
O23' O 1.0800(8) 0.8568(8) 0.1109(7) 0.107(4) Uani 0.456(6) 1 d PDU A 2
O24' O 0.8837(8) 0.8539(7) 0.1046(6) 0.093(4) Uani 0.456(6) 1 d PDU A 2
O25' O 0.9585(9) 0.7259(5) 0.0745(5) 0.078(3) Uani 0.456(6) 1 d PDU A 2
O26' O 0.9734(12) 0.7890(9) 0.1778(5) 0.133(5) Uani 0.456(6) 1 d PDU A 2
Cl2' Cl 0.9837(4) 0.8597(4) 0.5196(2) 0.0944(17) Uani 0.434(4) 1 d PDU B 2
O27' O 1.1010(7) 0.8932(8) 0.5321(5) 0.087(3) Uani 0.434(4) 1 d PDU B 2
O28' O 0.9086(11) 0.9102(9) 0.5463(7) 0.136(5) Uani 0.434(4) 1 d PDU B 2
O29' O 0.9714(16) 0.7809(9) 0.5486(8) 0.178(7) Uani 0.434(4) 1 d PDU B 2
O30' O 0.9577(12) 0.8255(11) 0.4573(4) 0.136(5) Uani 0.434(4) 1 d PDU B 2
N4 N 0.987(2) 0.8252(16) 0.9581(11) 0.074(6) Uani 0.25 1 d PU . .
C83 C 1.006(2) 0.9894(15) 1.0192(10) 0.052(6) Uani 0.25 1 d PU . .
C82 C 0.994(2) 0.8953(17) 0.9822(11) 0.058(6) Uani 0.25 1 d PU . .

loop_
_atom_site_aniso_label
_atom_site_aniso_U_11
_atom_site_aniso_U_22
_atom_site_aniso_U_33
_atom_site_aniso_U_23
_atom_site_aniso_U_13
_atom_site_aniso_U_12
N1 0.064(4) 0.071(4) 0.078(4) 0.029(3) 0.004(3) 0.008(3)
N2 0.070(4) 0.095(5) 0.099(5) 0.044(4) 0.003(3) 0.006(3)
Li1 0.088(8) 0.065(6) 0.053(6) 0.022(5) 0.017(5) 0.008(6)
Li2 0.069(7) 0.085(8) 0.090(8) 0.048(7) 0.014(6) 0.010(6)
O1 0.065(3) 0.067(3) 0.045(2) 0.0113(19) 0.0036(19) 0.025(2)
O2 0.301(10) 0.054(3) 0.048(3) 0.008(2) -0.008(4) 0.061(4)
O3 0.158(6) 0.066(3) 0.060(3) 0.011(2) 0.015(3) 0.039(3)
O4 0.096(4) 0.061(3) 0.083(3) 0.013(2) 0.011(3) 0.026(3)
O5 0.059(3) 0.075(3) 0.061(3) 0.027(2) 0.009(2) 0.018(2)
O6 0.161(6) 0.148(6) 0.076(4) 0.032(4) 0.017(4) -0.084(5)
O7 0.244(12) 0.091(5) 0.108(6) 0.012(4) -0.008(6) -0.036(6)
O8 0.089(4) 0.065(3) 0.093(4) 0.011(3) 0.024(3) 0.004(3)
O9 0.051(3) 0.087(3) 0.102(4) 0.018(3) 0.003(2) 0.002(2)
O10 0.292(15) 0.142(8) 0.202(11) -0.062(7) 0.105(10) -0.136(9)
O11 0.207(10) 0.107(5) 0.147(7) -0.013(5) 0.068(7) -0.080(6)
O12 0.134(5) 0.058(3) 0.064(3) -0.006(2) 0.009(3) 0.003(3)
O13 0.072(3) 0.080(3) 0.062(3) 0.030(2) -0.010(2) 0.012(2)
O14 0.090(4) 0.077(3) 0.075(3) 0.035(3) 0.010(3) 0.027(3)
O15 0.135(5) 0.070(3) 0.081(4) 0.017(3) 0.014(3) 0.045(3)
O16 0.135(5) 0.066(3) 0.076(3) 0.010(3) 0.013(3) 0.023(3)
O17 0.092(4) 0.061(3) 0.052(2) 0.011(2) 0.001(2) 0.004(2)
O18 0.067(3) 0.093(4) 0.108(4) 0.048(3) 0.008(3) -0.002(3)
O19 0.077(3) 0.075(3) 0.077(3) 0.029(3) 0.014(2) 0.019(2)
O20 0.085(4) 0.093(4) 0.132(5) 0.045(4) 0.010(3) -0.011(3)
O21 0.097(4) 0.097(4) 0.081(3) -0.011(3) 0.017(3) -0.019(3)
O22 0.072(3) 0.070(3) 0.087(3) 0.012(3) 0.000(3) 0.004(2)
C1 0.070(4) 0.063(4) 0.033(3) 0.009(2) 0.008(3) 0.027(3)
C2 0.059(4) 0.058(4) 0.047(3) 0.015(3) 0.009(3) 0.014(3)
C3 0.051(3) 0.070(4) 0.042(3) 0.004(3) 0.003(2) 0.018(3)
C4 0.054(4) 0.067(4) 0.034(3) 0.011(3) 0.004(2) 0.015(3)
C5 0.051(3) 0.078(4) 0.048(3) 0.013(3) 0.004(3) 0.020(3)
C6 0.047(3) 0.076(4) 0.031(3) 0.011(3) 0.002(2) 0.024(3)
C7 0.061(4) 0.086(5) 0.037(3) 0.016(3) 0.005(3) 0.017(3)
C8 0.065(4) 0.075(4) 0.038(3) 0.021(3) 0.003(3) 0.020(3)
C9 0.056(4) 0.081(5) 0.045(3) 0.013(3) 0.007(3) 0.005(3)
C10 0.049(3) 0.098(5) 0.038(3) 0.008(3) 0.004(2) 0.017(3)
C11 0.073(4) 0.074(4) 0.028(3) 0.009(3) 0.012(3) 0.016(3)
C12 0.052(3) 0.085(4) 0.039(3) 0.014(3) 0.008(2) 0.025(3)
C13 0.063(4) 0.073(4) 0.035(3) 0.014(3) 0.004(3) 0.020(3)
C14 0.059(4) 0.079(4) 0.032(3) 0.007(3) 0.010(2) 0.020(3)
C15 0.058(4) 0.068(4) 0.052(3) 0.015(3) -0.002(3) 0.017(3)
C16 0.065(4) 0.097(5) 0.050(3) 0.020(3) 0.008(3) 0.030(4)
C17 0.063(4) 0.068(4) 0.037(3) 0.018(3) 0.006(3) 0.018(3)
C18 0.078(4) 0.067(4) 0.044(3) 0.010(3) -0.003(3) 0.019(3)
C19 0.082(5) 0.068(4) 0.046(3) 0.013(3) 0.005(3) 0.011(3)
C20 0.104(6) 0.067(4) 0.042(3) 0.017(3) 0.023(3) 0.019(4)
C21 0.075(4) 0.086(5) 0.048(4) 0.028(3) 0.021(3) 0.032(4)
C22 0.069(4) 0.071(4) 0.050(3) 0.021(3) 0.020(3) 0.024(3)
C23 0.120(6) 0.062(4) 0.045(3) 0.004(3) -0.002(4) 0.034(4)
C24 0.275(15) 0.043(4) 0.079(6) 0.002(4) -0.056(7) 0.032(6)
C25 0.171(9) 0.076(5) 0.056(4) 0.030(4) 0.000(5) 0.020(5)
C26 0.39(2) 0.092(7) 0.040(4) 0.013(4) -0.038(8) 0.058(10)
C27 0.116(7) 0.085(5) 0.063(4) 0.000(4) -0.008(4) 0.036(5)
C28 0.082(5) 0.082(5) 0.071(5) 0.011(4) 0.011(4) 0.016(4)
C29 0.060(4) 0.075(5) 0.091(5) 0.034(4) 0.008(4) 0.019(3)
C30 0.066(4) 0.062(4) 0.103(6) 0.029(4) 0.014(4) 0.007(3)
C31 0.246(16) 0.132(9) 0.085(7) 0.008(6) 0.030(8) -0.103(10)
C32 0.189(15) 0.160(12) 0.193(15) 0.037(12) 0.057(12) -0.094(11)
C33 0.076(7) 0.210(16) 0.26(2) 0.135(16) 0.007(9) -0.030(9)
C34 0.080(7) 0.122(8) 0.202(13) 0.058(8) 0.037(7) 0.035(6)
C35 0.127(10) 0.135(9) 0.107(8) -0.001(6) 0.006(7) -0.010(7)
C36 0.164(14) 0.30(2) 0.122(10) -0.005(12) 0.042(9) -0.141(15)
C37 0.28(2) 0.157(15) 0.30(2) 0.050(16) 0.085(19) -0.121(16)
C38 0.245(17) 0.055(6) 0.39(3) 0.077(11) 0.200(18) -0.009(8)
C39 0.161(12) 0.081(7) 0.201(15) -0.023(8) 0.026(11) -0.044(7)
C40 0.149(11) 0.064(5) 0.140(9) 0.001(5) 0.013(8) -0.045(6)
C41 0.122(8) 0.128(8) 0.067(5) 0.014(5) 0.004(5) 0.057(6)
C42 0.111(7) 0.108(6) 0.065(5) 0.038(4) 0.003(4) 0.032(5)
C43 0.112(7) 0.076(5) 0.096(6) 0.041(5) -0.016(5) 0.012(5)
C44 0.120(7) 0.066(5) 0.114(7) 0.029(5) -0.010(6) 0.040(5)
C45 0.140(9) 0.093(6) 0.107(7) 0.020(5) 0.024(6) 0.059(6)
C46 0.131(8) 0.074(5) 0.087(6) 0.015(4) 0.027(5) 0.036(5)
C47 0.090(5) 0.060(4) 0.057(4) -0.005(3) 0.014(3) 0.012(4)
C48 0.067(4) 0.067(4) 0.057(4) -0.005(3) 0.014(3) 0.013(3)
C49 0.079(5) 0.054(4) 0.060(4) -0.010(3) 0.009(3) 0.014(3)
C50 0.074(5) 0.054(4) 0.063(4) -0.013(3) 0.009(3) 0.010(3)
C51 0.094(6) 0.056(4) 0.050(4) -0.014(3) 0.016(3) 0.012(4)
C52 0.092(5) 0.067(5) 0.062(4) -0.023(4) 0.008(4) 0.013(4)
C53 0.122(7) 0.043(4) 0.057(4) -0.009(3) 0.014(4) 0.004(4)
C54 0.102(6) 0.062(4) 0.058(4) -0.003(3) 0.015(4) 0.019(4)
C55 0.099(6) 0.082(5) 0.055(4) -0.001(4) 0.008(4) 0.029(5)
C56 0.092(6) 0.068(4) 0.052(4) -0.007(3) 0.012(3) 0.034(4)
C57 0.076(5) 0.067(4) 0.064(4) -0.002(3) 0.013(3) 0.024(4)
C58 0.090(5) 0.073(5) 0.051(4) -0.008(3) 0.014(3) 0.024(4)
C59 0.079(5) 0.063(4) 0.064(4) 0.001(3) 0.017(3) 0.017(4)
C60 0.084(5) 0.066(4) 0.066(4) -0.009(3) 0.012(4) 0.021(4)
C61 0.093(6) 0.067(4) 0.079(5) -0.002(4) 0.022(4) 0.004(4)
C62 0.105(6) 0.089(5) 0.069(5) 0.009(4) 0.015(4) 0.028(5)
C63 0.080(5) 0.047(3) 0.050(3) 0.003(3) 0.011(3) 0.003(3)
C64 0.077(5) 0.058(4) 0.044(3) 0.006(3) 0.000(3) 0.013(3)
C65 0.069(4) 0.052(3) 0.052(3) 0.007(3) 0.012(3) -0.001(3)
C66 0.064(4) 0.060(4) 0.063(4) 0.012(3) 0.011(3) 0.008(3)
C67 0.073(5) 0.077(5) 0.103(6) 0.026(4) 0.014(4) -0.006(4)
C68 0.073(5) 0.071(4) 0.056(4) 0.011(3) 0.015(3) 0.010(4)
C69 0.070(4) 0.042(3) 0.045(3) 0.004(2) 0.018(3) -0.001(3)
C70 0.080(5) 0.052(3) 0.041(3) 0.009(3) 0.013(3) -0.004(3)
C71 0.069(4) 0.055(4) 0.049(3) 0.010(3) 0.014(3) -0.005(3)
C72 0.074(5) 0.076(5) 0.067(4) 0.025(4) 0.005(3) 0.010(4)
C73 0.072(5) 0.078(5) 0.103(6) 0.019(4) 0.014(4) 0.015(4)
C74 0.099(7) 0.110(7) 0.118(7) 0.033(6) 0.024(6) 0.031(5)
C75 0.100(8) 0.202(13) 0.200(13) 0.085(11) 0.035(8) 0.086(9)
C76 0.062(6) 0.254(16) 0.208(14) 0.153(13) 0.012(7) 0.028(8)
C77 0.123(11) 0.149(11) 0.189(14) 0.052(10) 0.026(10) 0.037(9)
C78 0.105(9) 0.114(9) 0.220(15) -0.009(9) -0.003(9) 0.006(7)
N3 0.119(7) 0.104(6) 0.144(8) 0.045(6) 0.003(6) 0.027(5)
C80 0.056(5) 0.113(8) 0.201(12) 0.086(8) -0.022(6) -0.006(5)
C81 0.085(7) 0.138(9) 0.182(11) 0.061(8) 0.015(7) 0.032(6)
Cl1 0.0446(17) 0.082(2) 0.103(3) 0.0226(18) 0.0154(15) 0.0105(14)
O23 0.073(6) 0.091(6) 0.132(7) 0.038(5) 0.016(5) -0.004(5)
O24 0.093(7) 0.110(7) 0.172(8) 0.035(6) 0.003(6) 0.012(6)
O25 0.130(8) 0.168(9) 0.181(9) 0.007(8) 0.021(7) 0.005(7)
O26 0.160(11) 0.180(11) 0.169(10) 0.034(8) 0.016(8) 0.008(8)
Cl2 0.074(2) 0.098(3) 0.087(2) 0.0013(19) -0.0024(17) 0.0195(18)
O27 0.095(6) 0.132(7) 0.130(7) 0.019(6) -0.013(6) 0.010(6)
O28 0.146(8) 0.176(8) 0.137(8) 0.026(7) -0.018(7) 0.024(7)
O29 0.129(8) 0.165(8) 0.169(9) -0.015(7) 0.026(7) 0.000(7)
O30 0.147(8) 0.143(8) 0.151(8) -0.008(7) 0.008(7) 0.035(7)
Cl1' 0.085(3) 0.105(4) 0.150(5) 0.040(3) 0.013(3) 0.009(3)
O23' 0.083(7) 0.100(7) 0.134(8) 0.020(6) 0.016(6) -0.006(6)
O24' 0.068(6) 0.088(6) 0.131(8) 0.030(6) 0.024(6) 0.023(5)
O25' 0.082(6) 0.049(5) 0.099(7) 0.014(5) 0.006(5) -0.005(4)
O26' 0.122(8) 0.139(8) 0.140(9) 0.035(7) 0.010(7) 0.016(7)
Cl2' 0.068(3) 0.117(4) 0.089(3) -0.006(3) 0.020(2) 0.002(2)
O27' 0.060(6) 0.107(7) 0.093(7) 0.021(6) 0.012(5) -0.004(5)
O28' 0.102(8) 0.159(9) 0.137(9) -0.007(7) 0.015(7) 0.016(7)
O29' 0.170(10) 0.179(10) 0.178(10) 0.033(8) 0.022(8) -0.003(8)
O30' 0.108(8) 0.174(9) 0.106(8) -0.019(7) 0.019(7) 0.002(7)
N4 0.070(10) 0.080(10) 0.070(9) 0.007(8) -0.007(8) 0.019(8)
C83 0.048(9) 0.053(9) 0.057(10) 0.013(8) 0.009(8) 0.003(7)
C82 0.055(9) 0.064(10) 0.059(9) 0.022(8) -0.005(8) 0.017(8)

loop_
_atom_type_symbol
_atom_type_description
_atom_type_scat_dispersion_real
_atom_type_scat_dispersion_imag
_atom_type_scat_source
C C 0.0033 0.0016 'International Tables Vol C Tables 4.2.6.8 and 6.1.1.4'
H H 0.0000 0.0000 'International Tables Vol C Tables 4.2.6.8 and 6.1.1.4'
N N 0.0061 0.0033 'International Tables Vol C Tables 4.2.6.8 and 6.1.1.4'
O O 0.0106 0.0060 'International Tables Vol C Tables 4.2.6.8 and 6.1.1.4'
Cl Cl 0.1484 0.1585 'International Tables Vol C Tables 4.2.6.8 and 6.1.1.4'
Li Li -0.0003 0.0001 'International Tables Vol C Tables 4.2.6.8 and 6.1.1.4'

loop_
_geom_angle_atom_site_label_1
_geom_angle_atom_site_label_2
_geom_angle_atom_site_label_3
_geom_angle
_geom_angle_site_symmetry_1
_geom_angle_site_symmetry_3
_geom_angle_publ_flag
C63 N1 C72 110.6(6) . . ?
C63 N1 C73 123.8(6) . . ?
C72 N1 C73 125.4(6) . . ?
C67 N2 C68 111.6(6) . . ?
C67 N2 C76 123.7(7) . . ?
C68 N2 C76 124.6(7) . . ?
O21 Li1 O17 113.1(6) . . ?
O21 Li1 O3 103.0(5) . . ?
O17 Li1 O3 99.1(6) . . ?
O21 Li1 O1 103.0(6) . . ?
O17 Li1 O1 91.0(4) . . ?
O3 Li1 O1 145.6(7) . . ?
O21 Li1 O2 106.6(6) . . ?
O17 Li1 O2 140.0(7) . . ?
O3 Li1 O2 76.2(4) . . ?
O1 Li1 O2 75.0(4) . . ?
O22 Li2 O19 114.4(6) . . ?
O22 Li2 O14 124.7(6) . . ?
O19 Li2 O14 113.3(7) . . ?
O22 Li2 O15 107.9(7) . . ?
O19 Li2 O15 110.4(6) . . ?
O14 Li2 O15 79.5(5) . . ?
O22 Li2 O13 86.2(5) . . ?
O19 Li2 O13 82.7(5) . . ?
O14 Li2 O13 73.7(5) . . ?
O15 Li2 O13 153.2(6) . . ?
O22 Li2 C43 113.7(5) . . ?
O19 Li2 C43 131.8(6) . . ?
O14 Li2 C43 27.3(3) . . ?
O15 Li2 C43 56.6(4) . . ?
O13 Li2 C43 97.1(5) . . ?
C1 O1 C23 114.4(4) . . ?
C1 O1 Li1 128.8(4) . . ?
C23 O1 Li1 116.1(4) . . ?
C24 O2 C25 127.0(7) . . ?
C24 O2 Li1 112.5(6) . . ?
C25 O2 Li1 108.3(6) . . ?
C27 O3 C26 115.0(7) . . ?
C27 O3 Li1 128.2(6) . . ?
C26 O3 Li1 115.5(6) . . ?
C47 O4 C28 118.6(6) . . ?
C2 O5 C29 118.6(5) . . ?
C30 O6 C31 114.7(7) . . ?
C33 O7 C32 116.5(14) . . ?
C60 O8 C34 115.1(6) . . ?
C9 O9 C35 120.1(6) . . ?
C36 O10 C37 100.3(13) . . ?
C39 O11 C38 121.9(12) . . ?
C53 O12 C40 116.6(7) . . ?
C8 O13 C41 117.5(6) . . ?
C8 O13 Li2 126.5(4) . . ?
C41 O13 Li2 101.1(5) . . ?
C43 O14 C42 113.1(6) . . ?
C43 O14 Li2 111.2(6) . . ?
C42 O14 Li2 121.1(6) . . ?
C45 O15 C44 111.7(6) . . ?
C45 O15 Li2 131.6(5) . . ?
C44 O15 Li2 109.8(6) . . ?
C54 O16 C46 115.1(6) . . ?
C63 O17 Li1 159.4(6) . . ?
C68 O19 Li2 154.8(6) . . ?
Li1 O21 H21A 128.8 . . ?
Li1 O21 H21B 120.0 . . ?
H21A O21 H21B 110.4 . . ?
Li2 O22 H22A 113.9 . . ?
Li2 O22 H22B 134.4 . . ?
H22A O22 H22B 110.7 . . ?
C14 C1 O1 120.1(6) . . ?
C14 C1 C2 120.5(5) . . ?
O1 C1 C2 119.5(5) . . ?
O5 C2 C1 116.2(5) . . ?
O5 C2 C3 123.8(5) . . ?
C1 C2 C3 119.9(5) . . ?
C4 C3 C2 119.5(5) . . ?
C4 C3 H3 120.3 . . ?
C2 C3 H3 120.3 . . ?
C13 C4 C3 119.9(5) . . ?
C13 C4 C5 114.9(5) . . ?
C3 C4 C5 124.9(5) . . ?
C15 C5 C4 114.0(5) . . ?
C15 C5 C6 115.2(5) . . ?
C4 C5 C6 104.9(5) . . ?
C15 C5 C17 113.3(5) . . ?
C4 C5 C17 103.1(5) . . ?
C6 C5 C17 105.2(5) . . ?
C11 C6 C7 120.8(6) . . ?
C11 C6 C5 114.3(5) . . ?
C7 C6 C5 124.8(5) . . ?
C6 C7 C8 118.0(6) . . ?
C6 C7 H7 121.0 . . ?
C8 C7 H7 121.0 . . ?
C9 C8 O13 117.7(6) . . ?
C9 C8 C7 121.1(6) . . ?
O13 C8 C7 121.2(6) . . ?
C8 C9 O9 116.7(6) . . ?
C8 C9 C10 120.9(6) . . ?
O9 C9 C10 122.4(6) . . ?
C11 C10 C9 118.9(6) . . ?
C11 C10 H10 120.5 . . ?
C9 C10 H10 120.5 . . ?
C10 C11 C6 120.3(6) . . ?
C10 C11 C12 125.4(6) . . ?
C6 C11 C12 114.3(6) . . ?
C16 C12 C22 113.7(5) . . ?
C16 C12 C13 114.7(5) . . ?
C22 C12 C13 103.6(5) . . ?
C16 C12 C11 114.7(6) . . ?
C22 C12 C11 104.9(5) . . ?
C13 C12 C11 104.1(4) . . ?
C4 C13 C14 121.1(5) . . ?
C4 C13 C12 114.3(5) . . ?
C14 C13 C12 124.3(5) . . ?
C1 C14 C13 119.1(6) . . ?
C1 C14 H14 120.5 . . ?
C13 C14 H14 120.4 . . ?
C5 C15 H15A 109.5 . . ?
C5 C15 H15B 109.5 . . ?
H15A C15 H15B 109.5 . . ?
C5 C15 H15C 109.5 . . ?
H15A C15 H15C 109.5 . . ?
H15B C15 H15C 109.5 . . ?
C12 C16 H16A 109.5 . . ?
C12 C16 H16B 109.5 . . ?
H16A C16 H16B 109.5 . . ?
C12 C16 H16C 109.5 . . ?
H16A C16 H16C 109.5 . . ?
H16B C16 H16C 109.5 . . ?
C18 C17 C22 122.1(6) . . ?
C18 C17 C5 125.7(6) . . ?
C22 C17 C5 112.3(5) . . ?
C17 C18 C19 119.7(7) . . ?
C17 C18 H18 120.2 . . ?
C19 C18 H18 120.2 . . ?
C20 C19 C18 119.6(6) . . ?
C20 C19 H19 120.2 . . ?
C18 C19 H19 120.2 . . ?
C19 C20 C21 120.9(6) . . ?
C19 C20 H20 119.6 . . ?
C21 C20 H20 119.6 . . ?
C20 C21 C22 119.9(7) . . ?
C20 C21 H21 120.1 . . ?
C22 C21 H21 120.1 . . ?
C21 C22 C17 117.8(6) . . ?
C21 C22 C12 126.7(6) . . ?
C17 C22 C12 115.4(5) . . ?
O1 C23 C24 109.3(6) . . ?
O1 C23 H23A 109.8 . . ?
C24 C23 H23A 109.8 . . ?
O1 C23 H23B 109.8 . . ?
C24 C23 H23B 109.8 . . ?
H23A C23 H23B 108.3 . . ?
O2 C24 C23 119.2(7) . . ?
O2 C24 H24A 107.5 . . ?
C23 C24 H24A 107.5 . . ?
O2 C24 H24B 107.5 . . ?
C23 C24 H24B 107.5 . . ?
H24A C24 H24B 107.0 . . ?
O2 C25 C26 110.4(7) . . ?
O2 C25 H25A 109.6 . . ?
C26 C25 H25A 109.6 . . ?
O2 C25 H25B 109.6 . . ?
C26 C25 H25B 109.6 . . ?
H25A C25 H25B 108.1 . . ?
O3 C26 C25 113.4(8) . . ?
O3 C26 H26A 108.9 . . ?
C25 C26 H26A 108.9 . . ?
O3 C26 H26B 108.9 . . ?
C25 C26 H26B 108.9 . . ?
H26A C26 H26B 107.7 . . ?
O3 C27 C28 114.8(8) . . ?
O3 C27 H27A 108.6 . . ?
C28 C27 H27A 108.6 . . ?
O3 C27 H27B 108.6 . . ?
C28 C27 H27B 108.6 . . ?
H27A C27 H27B 107.5 . . ?
O4 C28 C27 112.9(6) . . ?
O4 C28 H28A 109.0 . . ?
C27 C28 H28A 109.0 . . ?
O4 C28 H28B 109.0 . . ?
C27 C28 H28B 109.0 . . ?
H28A C28 H28B 107.8 . . ?
O5 C29 C30 109.1(5) . . ?
O5 C29 H29A 109.9 . . ?
C30 C29 H29A 109.9 . . ?
O5 C29 H29B 109.9 . . ?
C30 C29 H29B 109.9 . . ?
H29A C29 H29B 108.3 . . ?
O6 C30 C29 110.9(6) . . ?
O6 C30 H30A 109.5 . . ?
C29 C30 H30A 109.5 . . ?
O6 C30 H30B 109.5 . . ?
C29 C30 H30B 109.5 . . ?
H30A C30 H30B 108.0 . . ?
O6 C31 C32 103.6(10) . . ?
O6 C31 H31A 111.0 . . ?
C32 C31 H31A 111.0 . . ?
O6 C31 H31B 111.0 . . ?
C32 C31 H31B 111.0 . . ?
H31A C31 H31B 109.0 . . ?
O7 C32 C31 108.1(12) . . ?
O7 C32 H32A 110.1 . . ?
C31 C32 H32A 110.1 . . ?
O7 C32 H32B 110.1 . . ?
C31 C32 H32B 110.1 . . ?
H32A C32 H32B 108.4 . . ?
O7 C33 C34 117.1(14) . . ?
O7 C33 H33A 108.0 . . ?
C34 C33 H33A 108.0 . . ?
O7 C33 H33B 108.0 . . ?
C34 C33 H33B 108.0 . . ?
H33A C33 H33B 107.3 . . ?
O8 C34 C33 104.6(8) . . ?
O8 C34 H34A 110.8 . . ?
C33 C34 H34A 110.8 . . ?
O8 C34 H34B 110.8 . . ?
C33 C34 H34B 110.8 . . ?
H34A C34 H34B 108.9 . . ?
O9 C35 C36 105.7(10) . . ?
O9 C35 H35A 110.6 . . ?
C36 C35 H35A 110.6 . . ?
O9 C35 H35B 110.6 . . ?
C36 C35 H35B 110.6 . . ?
H35A C35 H35B 108.7 . . ?
O10 C36 C35 109.6(10) . . ?
O10 C36 H36A 109.7 . . ?
C35 C36 H36A 109.7 . . ?
O10 C36 H36B 109.7 . . ?
C35 C36 H36B 109.7 . . ?
H36A C36 H36B 108.2 . . ?
O10 C37 C38 97.3(14) . . ?
O10 C37 H37A 112.3 . . ?
C38 C37 H37A 112.3 . . ?
O10 C37 H37B 112.3 . . ?
C38 C37 H37B 112.3 . . ?
H37A C37 H37B 109.9 . . ?
O11 C38 C37 115.8(11) . . ?
O11 C38 H38A 108.3 . . ?
C37 C38 H38A 108.3 . . ?
O11 C38 H38B 108.3 . . ?
C37 C38 H38B 108.3 . . ?
H38A C38 H38B 107.4 . . ?
O11 C39 C40 111.3(9) . . ?
O11 C39 H39A 109.4 . . ?
C40 C39 H39A 109.4 . . ?
O11 C39 H39B 109.4 . . ?
C40 C39 H39B 109.4 . . ?
H39A C39 H39B 108.0 . . ?
O12 C40 C39 107.8(11) . . ?
O12 C40 H40A 110.1 . . ?
C39 C40 H40A 110.1 . . ?
O12 C40 H40B 110.1 . . ?
C39 C40 H40B 110.1 . . ?
H40A C40 H40B 108.5 . . ?
O13 C41 C42 104.8(8) . . ?
O13 C41 H41A 110.8 . . ?
C42 C41 H41A 110.8 . . ?
O13 C41 H41B 110.8 . . ?
C42 C41 H41B 110.8 . . ?
H41A C41 H41B 108.9 . . ?
O14 C42 C41 106.4(6) . . ?
O14 C42 H42A 110.5 . . ?
C41 C42 H42A 110.5 . . ?
O14 C42 H42B 110.5 . . ?
C41 C42 H42B 110.5 . . ?
H42A C42 H42B 108.6 . . ?
O14 C43 C44 107.9(6) . . ?
O14 C43 Li2 41.4(4) . . ?
C44 C43 Li2 81.5(5) . . ?
O14 C43 H43A 110.1 . . ?
C44 C43 H43A 110.1 . . ?
Li2 C43 H43A 91.0 . . ?
O14 C43 H43B 110.1 . . ?
C44 C43 H43B 110.1 . . ?
Li2 C43 H43B 151.1 . . ?
H43A C43 H43B 108.4 . . ?
O15 C44 C43 107.1(6) . . ?
O15 C44 H44A 110.3 . . ?
C43 C44 H44A 110.3 . . ?
O15 C44 H44B 110.3 . . ?
C43 C44 H44B 110.3 . . ?
H44A C44 H44B 108.6 . . ?
O15 C45 C46 108.6(7) . . ?
O15 C45 H45A 110.0 . . ?
C46 C45 H45A 110.0 . . ?
O15 C45 H45B 110.0 . . ?
C46 C45 H45B 110.0 . . ?
H45A C45 H45B 108.3 . . ?
O16 C46 C45 108.9(8) . . ?
O16 C46 H46A 109.9 . . ?
C45 C46 H46A 109.9 . . ?
O16 C46 H46B 109.9 . . ?
C45 C46 H46B 109.9 . . ?
H46A C46 H46B 108.3 . . ?
C48 C47 O4 125.2(7) . . ?
C48 C47 C60 120.9(7) . . ?
O4 C47 C60 113.9(6) . . ?
C47 C48 C49 120.1(7) . . ?
C47 C48 H48 119.9 . . ?
C49 C48 H48 119.9 . . ?
C48 C49 C50 120.7(7) . . ?
C48 C49 C58 119.0(6) . . ?
C50 C49 C58 120.3(7) . . ?
C51 C50 C49 118.3(7) . . ?
C51 C50 C61 119.8(7) . . ?
C49 C50 C61 121.8(7) . . ?
C50 C51 C56 120.7(7) . . ?
C50 C51 C52 121.6(7) . . ?
C56 C51 C52 117.7(7) . . ?
C53 C52 C51 123.2(8) . . ?
C53 C52 H52 118.4 . . ?
C51 C52 H52 118.4 . . ?
C52 C53 O12 125.8(9) . . ?
C52 C53 C54 118.5(7) . . ?
O12 C53 C54 115.8(7) . . ?
C55 C54 O16 124.6(8) . . ?
C55 C54 C53 120.9(7) . . ?
O16 C54 C53 114.5(7) . . ?
C54 C55 C56 121.9(8) . . ?
C54 C55 H55 119.0 . . ?
C56 C55 H55 119.0 . . ?
C57 C56 C51 120.5(7) . . ?
C57 C56 C55 121.6(7) . . ?
C51 C56 C55 117.8(7) . . ?
C58 C57 C56 120.3(7) . . ?
C58 C57 C62 118.5(7) . . ?
C56 C57 C62 121.1(7) . . ?
C57 C58 C59 122.3(7) . . ?
C57 C58 C49 119.6(7) . . ?
C59 C58 C49 118.1(7) . . ?
C60 C59 C58 122.2(7) . . ?
C60 C59 H59 118.9 . . ?
C58 C59 H59 118.9 . . ?
O8 C60 C59 124.2(7) . . ?
O8 C60 C47 116.0(7) . . ?
C59 C60 C47 119.6(7) . . ?
C50 C61 H61A 109.5 . . ?
C50 C61 H61B 109.5 . . ?
H61A C61 H61B 109.5 . . ?
C50 C61 H61C 109.5 . . ?
H61A C61 H61C 109.5 . . ?
H61B C61 H61C 109.5 . . ?
C57 C62 H62A 109.5 . . ?
C57 C62 H62B 109.5 . . ?
H62A C62 H62B 109.5 . . ?
C57 C62 H62C 109.5 . . ?
H62A C62 H62C 109.5 . . ?
H62B C62 H62C 109.5 . . ?
O17 C63 N1 122.6(6) . . ?
O17 C63 C64 130.8(6) . . ?
N1 C63 C64 106.5(5) . . ?
C65 C64 C71 121.4(6) . . ?
C65 C64 C63 129.8(6) . . ?
C71 C64 C63 108.7(6) . . ?
C66 C65 C64 114.8(6) . . ?
C66 C65 H65 122.6 . . ?
C64 C65 H65 122.6 . . ?
C65 C66 C69 124.7(6) . . ?
C65 C66 C67 129.0(6) . . ?
C69 C66 C67 106.3(6) . . ?
O20 C67 N2 124.8(8) . . ?
O20 C67 C66 128.3(7) . . ?
N2 C67 C66 106.8(6) . . ?
O19 C68 N2 124.8(7) . . ?
O19 C68 C69 129.8(7) . . ?
N2 C68 C69 105.4(6) . . ?
C66 C69 C70 119.9(6) . . ?
C66 C69 C68 109.6(6) . . ?
C70 C69 C68 130.5(6) . . ?
C71 C70 C69 115.0(5) . . ?
C71 C70 H70 122.5 . . ?
C69 C70 H70 122.5 . . ?
C70 C71 C64 124.0(6) . . ?
C70 C71 C72 128.2(6) . . ?
C64 C71 C72 107.7(6) . . ?
O18 C72 N1 124.3(7) . . ?
O18 C72 C71 129.3(6) . . ?
N1 C72 C71 106.4(6) . . ?
N1 C73 C74 110.5(7) . . ?
N1 C73 H73A 109.5 . . ?
C74 C73 H73A 109.5 . . ?
N1 C73 H73B 109.5 . . ?
C74 C73 H73B 109.5 . . ?
H73A C73 H73B 108.1 . . ?
C73 C74 C75 108.1(9) . . ?
C73 C74 H74A 110.1 . . ?
C75 C74 H74A 110.1 . . ?
C73 C74 H74B 110.1 . . ?
C75 C74 H74B 110.1 . . ?
H74A C74 H74B 108.4 . . ?
C74 C75 H75A 109.5 . . ?
C74 C75 H75B 109.5 . . ?
H75A C75 H75B 109.5 . . ?
C74 C75 H75C 109.5 . . ?
H75A C75 H75C 109.5 . . ?
H75B C75 H75C 109.5 . . ?
C77 C76 N2 116.4(13) . . ?
C77 C76 H76A 108.2 . . ?
N2 C76 H76A 108.2 . . ?
C77 C76 H76B 108.2 . . ?
N2 C76 H76B 108.2 . . ?
H76A C76 H76B 107.3 . . ?
C76 C77 C78 108.3(14) . . ?
C76 C77 H77A 110.0 . . ?
C78 C77 H77A 110.0 . . ?
C76 C77 H77B 110.0 . . ?
C78 C77 H77B 110.0 . . ?
H77A C77 H77B 108.4 . . ?
C77 C78 H78A 109.5 . . ?
C77 C78 H78B 109.5 . . ?
H78A C78 H78B 109.5 . . ?
C77 C78 H78C 109.5 . . ?
H78A C78 H78C 109.5 . . ?
H78B C78 H78C 109.5 . . ?
N3 C80 C81 173.3(15) . . ?
C80 C81 H81A 109.5 . . ?
C80 C81 H81B 109.5 . . ?
H81A C81 H81B 109.5 . . ?
C80 C81 H81C 109.5 . . ?
H81A C81 H81C 109.5 . . ?
H81B C81 H81C 109.5 . . ?
O24 Cl1 O23 117.2(6) . . ?
O24 Cl1 O25 109.4(7) . . ?
O23 Cl1 O25 109.3(7) . . ?
O24 Cl1 O26 108.3(8) . . ?
O23 Cl1 O26 110.4(8) . . ?
O25 Cl1 O26 101.0(8) . . ?
O29 Cl2 O27 114.4(7) . . ?
O29 Cl2 O30 112.7(7) . . ?
O27 Cl2 O30 108.8(7) . . ?
O29 Cl2 O28 104.8(7) . . ?
O27 Cl2 O28 106.3(7) . . ?
O30 Cl2 O28 109.5(7) . . ?
O26' Cl1' O23' 110.9(8) . . ?
O26' Cl1' O24' 111.1(8) . . ?
O23' Cl1' O24' 107.8(7) . . ?
O26' Cl1' O25' 111.5(7) . . ?
O23' Cl1' O25' 108.9(7) . . ?
O24' Cl1' O25' 106.5(7) . . ?
O28' Cl2' O27' 116.4(8) . . ?
O28' Cl2' O30' 116.4(8) . . ?
O27' Cl2' O30' 110.6(7) . . ?
O28' Cl2' O29' 103.8(8) . . ?
O27' Cl2' O29' 103.5(8) . . ?
O30' Cl2' O29' 104.2(8) . . ?
C83 C83 C82 88(3) 2_777 . ?
C83 C83 C82 59(3) 2_777 2_777 ?
C82 C83 C82 146.8(15) . 2_777 ?
N4 C82 C83 176(2) . . ?
N4 C82 C83 151(2) . 2_777 ?
C83 C82 C83 33.2(15) . 2_777 ?

loop_
_geom_bond_atom_site_label_1
_geom_bond_atom_site_label_2
_geom_bond_distance
_geom_bond_site_symmetry_2
_geom_bond_publ_flag
N1 C63 1.404(9) . ?
N1 C72 1.407(9) . ?
N1 C73 1.460(9) . ?
N2 C67 1.392(10) . ?
N2 C68 1.405(9) . ?
N2 C76 1.496(11) . ?
Li1 O21 1.926(13) . ?
Li1 O17 1.969(11) . ?
Li1 O3 2.031(13) . ?
Li1 O1 2.098(11) . ?
Li1 O2 2.147(12) . ?
Li2 O22 1.900(13) . ?
Li2 O19 1.961(12) . ?
Li2 O14 1.972(13) . ?
Li2 O15 2.125(14) . ?
Li2 O13 2.503(15) . ?
Li2 C43 2.778(13) . ?
O1 C1 1.391(7) . ?
O1 C23 1.408(7) . ?
O2 C24 1.238(9) . ?
O2 C25 1.373(9) . ?
O3 C27 1.391(9) . ?
O3 C26 1.393(10) . ?
O4 C47 1.391(9) . ?
O4 C28 1.431(9) . ?
O5 C2 1.384(7) . ?
O5 C29 1.388(8) . ?
O6 C30 1.352(9) . ?
O6 C31 1.445(11) . ?
O7 C33 1.244(19) . ?
O7 C32 1.435(17) . ?
O8 C60 1.353(9) . ?
O8 C34 1.466(11) . ?
O9 C9 1.377(8) . ?
O9 C35 1.408(12) . ?
O10 C36 1.35(2) . ?
O10 C37 1.363(16) . ?
O11 C39 1.376(16) . ?
O11 C38 1.471(17) . ?
O12 C53 1.362(9) . ?
O12 C40 1.364(13) . ?
O13 C8 1.370(7) . ?
O13 C41 1.405(9) . ?
O14 C43 1.368(9) . ?
O14 C42 1.415(9) . ?
O15 C45 1.432(10) . ?
O15 C44 1.461(9) . ?
O16 C54 1.406(9) . ?
O16 C46 1.461(11) . ?
O17 C63 1.229(7) . ?
O18 C72 1.211(8) . ?
O19 C68 1.209(8) . ?
O20 C67 1.241(9) . ?
O21 H21A 0.8567 . ?
O21 H21B 0.8566 . ?
O22 H22A 0.8503 . ?
O22 H22B 0.8484 . ?
C1 C14 1.388(9) . ?
C1 C2 1.391(9) . ?
C2 C3 1.404(8) . ?
C3 C4 1.398(8) . ?
C3 H3 0.9500 . ?
C4 C13 1.374(8) . ?
C4 C5 1.537(8) . ?
C5 C15 1.530(8) . ?
C5 C6 1.539(9) . ?
C5 C17 1.557(8) . ?
C6 C11 1.389(8) . ?
C6 C7 1.391(9) . ?
C7 C8 1.408(9) . ?
C7 H7 0.9500 . ?
C8 C9 1.354(9) . ?
C9 C10 1.398(9) . ?
C10 C11 1.384(9) . ?
C10 H10 0.9500 . ?
C11 C12 1.546(9) . ?
C12 C16 1.511(9) . ?
C12 C22 1.524(9) . ?
C12 C13 1.545(8) . ?
C13 C14 1.400(8) . ?
C14 H14 0.9500 . ?
C15 H15A 0.9800 . ?
C15 H15B 0.9800 . ?
C15 H15C 0.9800 . ?
C16 H16A 0.9800 . ?
C16 H16B 0.9800 . ?
C16 H16C 0.9800 . ?
C17 C18 1.367(9) . ?
C17 C22 1.413(9) . ?
C18 C19 1.392(9) . ?
C18 H18 0.9500 . ?
C19 C20 1.389(10) . ?
C19 H19 0.9500 . ?
C20 C21 1.395(10) . ?
C20 H20 0.9500 . ?
C21 C22 1.401(9) . ?
C21 H21 0.9500 . ?
C23 C24 1.448(10) . ?
C23 H23A 0.9900 . ?
C23 H23B 0.9900 . ?
C24 H24A 0.9900 . ?
C24 H24B 0.9900 . ?
C25 C26 1.438(13) . ?
C25 H25A 0.9900 . ?
C25 H25B 0.9900 . ?
C26 H26A 0.9900 . ?
C26 H26B 0.9900 . ?
C27 C28 1.477(11) . ?
C27 H27A 0.9900 . ?
C27 H27B 0.9900 . ?
C28 H28A 0.9900 . ?
C28 H28B 0.9900 . ?
C29 C30 1.484(9) . ?
C29 H29A 0.9900 . ?
C29 H29B 0.9900 . ?
C30 H30A 0.9900 . ?
C30 H30B 0.9900 . ?
C31 C32 1.479(10) . ?
C31 H31A 0.9900 . ?
C31 H31B 0.9900 . ?
C32 H32A 0.9900 . ?
C32 H32B 0.9900 . ?
C33 C34 1.506(9) . ?
C33 H33A 0.9900 . ?
C33 H33B 0.9900 . ?
C34 H34A 0.9900 . ?
C34 H34B 0.9900 . ?
C35 C36 1.548(10) . ?
C35 H35A 0.9900 . ?
C35 H35B 0.9900 . ?
C36 H36A 0.9900 . ?
C36 H36B 0.9900 . ?
C37 C38 1.481(10) . ?
C37 H37A 0.9900 . ?
C37 H37B 0.9900 . ?
C38 H38A 0.9900 . ?
C38 H38B 0.9900 . ?
C39 C40 1.579(17) . ?
C39 H39A 0.9900 . ?
C39 H39B 0.9900 . ?
C40 H40A 0.9900 . ?
C40 H40B 0.9900 . ?
C41 C42 1.559(12) . ?
C41 H41A 0.9900 . ?
C41 H41B 0.9900 . ?
C42 H42A 0.9900 . ?
C42 H42B 0.9900 . ?
C43 C44 1.514(13) . ?
C43 H43A 0.9900 . ?
C43 H43B 0.9900 . ?
C44 H44A 0.9900 . ?
C44 H44B 0.9900 . ?
C45 C46 1.467(12) . ?
C45 H45A 0.9900 . ?
C45 H45B 0.9900 . ?
C46 H46A 0.9900 . ?
C46 H46B 0.9900 . ?
C47 C48 1.388(10) . ?
C47 C60 1.407(10) . ?
C48 C49 1.426(10) . ?
C48 H48 0.9500 . ?
C49 C50 1.436(10) . ?
C49 C58 1.441(10) . ?
C50 C51 1.410(10) . ?
C50 C61 1.471(10) . ?
C51 C56 1.425(11) . ?
C51 C52 1.433(11) . ?
C52 C53 1.357(11) . ?
C52 H52 0.9500 . ?
C53 C54 1.429(11) . ?
C54 C55 1.345(11) . ?
C55 C56 1.443(10) . ?
C55 H55 0.9500 . ?
C56 C57 1.401(10) . ?
C57 C58 1.400(10) . ?
C57 C62 1.547(11) . ?
C58 C59 1.415(10) . ?
C59 C60 1.372(10) . ?
C59 H59 0.9500 . ?
C61 H61A 0.9800 . ?
C61 H61B 0.9800 . ?
C61 H61C 0.9800 . ?
C62 H62A 0.9800 . ?
C62 H62B 0.9800 . ?
C62 H62C 0.9800 . ?
C63 C64 1.471(9) . ?
C64 C65 1.383(9) . ?
C64 C71 1.387(9) . ?
C65 C66 1.361(9) . ?
C65 H65 0.9500 . ?
C66 C69 1.400(8) . ?
C66 C67 1.490(10) . ?
C68 C69 1.469(10) . ?
C69 C70 1.403(9) . ?
C70 C71 1.370(9) . ?
C70 H70 0.9500 . ?
C71 C72 1.484(10) . ?
C73 C74 1.473(12) . ?
C73 H73A 0.9900 . ?
C73 H73B 0.9900 . ?
C74 C75 1.593(13) . ?
C74 H74A 0.9900 . ?
C74 H74B 0.9900 . ?
C75 H75A 0.9800 . ?
C75 H75B 0.9800 . ?
C75 H75C 0.9800 . ?
C76 C77 1.310(17) . ?
C76 H76A 0.9900 . ?
C76 H76B 0.9900 . ?
C77 C78 1.505(17) . ?
C77 H77A 0.9900 . ?
C77 H77B 0.9900 . ?
C78 H78A 0.9800 . ?
C78 H78B 0.9800 . ?
C78 H78C 0.9800 . ?
N3 C80 1.122(13) . ?
C80 C81 1.394(15) . ?
C81 H81A 0.9800 . ?
C81 H81B 0.9800 . ?
C81 H81C 0.9800 . ?
Cl1 O24 1.396(8) . ?
Cl1 O23 1.401(7) . ?
Cl1 O25 1.472(9) . ?
Cl1 O26 1.476(9) . ?
Cl2 O29 1.405(8) . ?
Cl2 O27 1.410(8) . ?
Cl2 O30 1.423(8) . ?
Cl2 O28 1.450(8) . ?
Cl1' O26' 1.425(9) . ?
Cl1' O23' 1.436(8) . ?
Cl1' O24' 1.441(8) . ?
Cl1' O25' 1.456(8) . ?
Cl2' O28' 1.374(9) . ?
Cl2' O27' 1.420(8) . ?
Cl2' O30' 1.430(9) . ?
Cl2' O29' 1.499(9) . ?
N4 C82 1.14(3) . ?
C83 C83 1.00(4) 2_777 ?
C83 C82 1.56(4) . ?
C83 C82 1.82(3) 2_777 ?
C82 C83 1.82(3) 2_777 ?

loop_
_geom_torsion_atom_site_label_1
_geom_torsion_atom_site_label_2
_geom_torsion_atom_site_label_3
_geom_torsion_atom_site_label_4
_geom_torsion
_geom_torsion_site_symmetry_1
_geom_torsion_site_symmetry_2
_geom_torsion_site_symmetry_3
_geom_torsion_site_symmetry_4
_geom_torsion_publ_flag
O21 Li1 O1 C1 -74.7(7) . . . . ?
O17 Li1 O1 C1 39.3(8) . . . . ?
O3 Li1 O1 C1 147.2(9) . . . . ?
O2 Li1 O1 C1 -178.7(6) . . . . ?
O21 Li1 O1 C23 95.5(7) . . . . ?
O17 Li1 O1 C23 -150.5(5) . . . . ?
O3 Li1 O1 C23 -42.7(13) . . . . ?
O2 Li1 O1 C23 -8.5(7) . . . . ?
O21 Li1 O2 C24 -77.4(10) . . . . ?
O17 Li1 O2 C24 95.1(14) . . . . ?
O3 Li1 O2 C24 -177.1(10) . . . . ?
O1 Li1 O2 C24 22.0(10) . . . . ?
O21 Li1 O2 C25 68.0(9) . . . . ?
O17 Li1 O2 C25 -119.5(10) . . . . ?
O3 Li1 O2 C25 -31.7(8) . . . . ?
O1 Li1 O2 C25 167.4(8) . . . . ?
O21 Li1 O3 C27 103.7(8) . . . . ?
O17 Li1 O3 C27 -12.8(9) . . . . ?
O1 Li1 O3 C27 -118.2(11) . . . . ?
O2 Li1 O3 C27 -152.2(7) . . . . ?
O21 Li1 O3 C26 -90.3(10) . . . . ?
O17 Li1 O3 C26 153.3(9) . . . . ?
O1 Li1 O3 C26 47.9(15) . . . . ?
O2 Li1 O3 C26 13.9(10) . . . . ?
O22 Li2 O13 C8 -70.5(6) . . . . ?
O19 Li2 O13 C8 44.7(7) . . . . ?
O14 Li2 O13 C8 161.7(5) . . . . ?
O15 Li2 O13 C8 166.2(12) . . . . ?
C43 Li2 O13 C8 176.1(5) . . . . ?
O22 Li2 O13 C41 152.5(6) . . . . ?
O19 Li2 O13 C41 -92.3(6) . . . . ?
O14 Li2 O13 C41 24.7(6) . . . . ?
O15 Li2 O13 C41 29.2(15) . . . . ?
C43 Li2 O13 C41 39.1(6) . . . . ?
O22 Li2 O14 C43 74.2(10) . . . . ?
O19 Li2 O14 C43 -138.2(7) . . . . ?
O15 Li2 O14 C43 -30.4(7) . . . . ?
O13 Li2 O14 C43 147.6(6) . . . . ?
O22 Li2 O14 C42 -62.4(11) . . . . ?
O19 Li2 O14 C42 85.2(9) . . . . ?
O15 Li2 O14 C42 -167.0(6) . . . . ?
O13 Li2 O14 C42 10.9(7) . . . . ?
C43 Li2 O14 C42 -136.6(9) . . . . ?
O22 Li2 O15 C45 90.3(10) . . . . ?
O19 Li2 O15 C45 -35.3(12) . . . . ?
O14 Li2 O15 C45 -146.5(9) . . . . ?
O13 Li2 O15 C45 -150.9(12) . . . . ?
C43 Li2 O15 C45 -162.6(10) . . . . ?
O22 Li2 O15 C44 -122.0(7) . . . . ?
O19 Li2 O15 C44 112.4(7) . . . . ?
O14 Li2 O15 C44 1.2(7) . . . . ?
O13 Li2 O15 C44 -3.2(16) . . . . ?
C43 Li2 O15 C44 -14.9(6) . . . . ?
O21 Li1 O17 C63 62.9(18) . . . . ?
O3 Li1 O17 C63 171.3(14) . . . . ?
O1 Li1 O17 C63 -41.7(18) . . . . ?
O2 Li1 O17 C63 -109.3(17) . . . . ?
O22 Li2 O19 C68 12(2) . . . . ?
O14 Li2 O19 C68 -138.6(12) . . . . ?
O15 Li2 O19 C68 134.4(13) . . . . ?
O13 Li2 O19 C68 -69.9(15) . . . . ?
C43 Li2 O19 C68 -162.8(11) . . . . ?
C23 O1 C1 C14 91.9(7) . . . . ?
Li1 O1 C1 C14 -97.8(7) . . . . ?
C23 O1 C1 C2 -90.1(7) . . . . ?
Li1 O1 C1 C2 80.3(8) . . . . ?
C29 O5 C2 C1 -169.2(6) . . . . ?
C29 O5 C2 C3 10.6(9) . . . . ?
C14 C1 C2 O5 -178.8(5) . . . . ?
O1 C1 C2 O5 3.2(8) . . . . ?
C14 C1 C2 C3 1.5(9) . . . . ?
O1 C1 C2 C3 -176.5(5) . . . . ?
O5 C2 C3 C4 179.1(5) . . . . ?
C1 C2 C3 C4 -1.2(9) . . . . ?
C2 C3 C4 C13 -0.5(9) . . . . ?
C2 C3 C4 C5 -173.8(6) . . . . ?
C13 C4 C5 C15 -179.6(5) . . . . ?
C3 C4 C5 C15 -6.0(8) . . . . ?
C13 C4 C5 C6 53.5(6) . . . . ?
C3 C4 C5 C6 -132.8(6) . . . . ?
C13 C4 C5 C17 -56.4(7) . . . . ?
C3 C4 C5 C17 117.2(6) . . . . ?
C15 C5 C6 C11 -179.4(5) . . . . ?
C4 C5 C6 C11 -53.2(6) . . . . ?
C17 C5 C6 C11 55.2(6) . . . . ?
C15 C5 C6 C7 5.2(8) . . . . ?
C4 C5 C6 C7 131.4(5) . . . . ?
C17 C5 C6 C7 -120.3(6) . . . . ?
C11 C6 C7 C8 1.3(8) . . . . ?
C5 C6 C7 C8 176.4(5) . . . . ?
C41 O13 C8 C9 -142.9(7) . . . . ?
Li2 O13 C8 C9 86.1(7) . . . . ?
C41 O13 C8 C7 37.7(8) . . . . ?
Li2 O13 C8 C7 -93.3(7) . . . . ?
C6 C7 C8 C9 0.9(8) . . . . ?
C6 C7 C8 O13 -179.8(5) . . . . ?
O13 C8 C9 O9 0.2(8) . . . . ?
C7 C8 C9 O9 179.6(5) . . . . ?
O13 C8 C9 C10 179.2(5) . . . . ?
C7 C8 C9 C10 -1.4(9) . . . . ?
C35 O9 C9 C8 178.4(7) . . . . ?
C35 O9 C9 C10 -0.6(10) . . . . ?
C8 C9 C10 C11 -0.3(8) . . . . ?
O9 C9 C10 C11 178.6(5) . . . . ?
C9 C10 C11 C6 2.5(8) . . . . ?
C9 C10 C11 C12 -175.1(5) . . . . ?
C7 C6 C11 C10 -3.0(8) . . . . ?
C5 C6 C11 C10 -178.6(5) . . . . ?
C7 C6 C11 C12 174.8(5) . . . . ?
C5 C6 C11 C12 -0.8(6) . . . . ?
C10 C11 C12 C16 -1.6(8) . . . . ?
C6 C11 C12 C16 -179.3(5) . . . . ?
C10 C11 C12 C22 123.8(6) . . . . ?
C6 C11 C12 C22 -53.9(6) . . . . ?
C10 C11 C12 C13 -127.7(6) . . . . ?
C6 C11 C12 C13 54.6(6) . . . . ?
C3 C4 C13 C14 1.9(9) . . . . ?
C5 C4 C13 C14 175.9(5) . . . . ?
C3 C4 C13 C12 -173.2(5) . . . . ?
C5 C4 C13 C12 0.9(8) . . . . ?
C16 C12 C13 C4 179.1(6) . . . . ?
C22 C12 C13 C4 54.7(6) . . . . ?
C11 C12 C13 C4 -54.8(7) . . . . ?
C16 C12 C13 C14 4.3(9) . . . . ?
C22 C12 C13 C14 -120.2(6) . . . . ?
C11 C12 C13 C14 130.4(6) . . . . ?
O1 C1 C14 C13 177.9(5) . . . . ?
C2 C1 C14 C13 -0.1(9) . . . . ?
C4 C13 C14 C1 -1.6(9) . . . . ?
C12 C13 C14 C1 172.9(6) . . . . ?
C15 C5 C17 C18 -1.0(9) . . . . ?
C4 C5 C17 C18 -124.7(6) . . . . ?
C6 C5 C17 C18 125.6(6) . . . . ?
C15 C5 C17 C22 179.5(5) . . . . ?
C4 C5 C17 C22 55.8(6) . . . . ?
C6 C5 C17 C22 -53.9(6) . . . . ?
C22 C17 C18 C19 -1.8(9) . . . . ?
C5 C17 C18 C19 178.7(6) . . . . ?
C17 C18 C19 C20 -0.2(9) . . . . ?
C18 C19 C20 C21 1.8(9) . . . . ?
C19 C20 C21 C22 -1.3(9) . . . . ?
C20 C21 C22 C17 -0.7(9) . . . . ?
C20 C21 C22 C12 -177.7(6) . . . . ?
C18 C17 C22 C21 2.3(9) . . . . ?
C5 C17 C22 C21 -178.2(5) . . . . ?
C18 C17 C22 C12 179.6(6) . . . . ?
C5 C17 C22 C12 -0.9(7) . . . . ?
C16 C12 C22 C21 -2.3(9) . . . . ?
C13 C12 C22 C21 122.8(6) . . . . ?
C11 C12 C22 C21 -128.3(6) . . . . ?
C16 C12 C22 C17 -179.4(5) . . . . ?
C13 C12 C22 C17 -54.3(6) . . . . ?
C11 C12 C22 C17 54.6(7) . . . . ?
C1 O1 C23 C24 167.8(8) . . . . ?
Li1 O1 C23 C24 -3.8(10) . . . . ?
C25 O2 C24 C23 -170.6(10) . . . . ?
Li1 O2 C24 C23 -33.1(16) . . . . ?
O1 C23 C24 O2 25.1(16) . . . . ?
C24 O2 C25 C26 -177.3(13) . . . . ?
Li1 O2 C25 C26 43.8(12) . . . . ?
C27 O3 C26 C25 173.5(10) . . . . ?
Li1 O3 C26 C25 5.5(16) . . . . ?
O2 C25 C26 O3 -33.7(16) . . . . ?
C26 O3 C27 C28 86.9(11) . . . . ?
Li1 O3 C27 C28 -107.0(8) . . . . ?
C47 O4 C28 C27 71.6(8) . . . . ?
O3 C27 C28 O4 45.5(9) . . . . ?
C2 O5 C29 C30 -173.3(6) . . . . ?
C31 O6 C30 C29 175.5(9) . . . . ?
O5 C29 C30 O6 -54.8(9) . . . . ?
C30 O6 C31 C32 116.9(12) . . . . ?
C33 O7 C32 C31 -164.2(11) . . . . ?
O6 C31 C32 O7 74.9(14) . . . . ?
C32 O7 C33 C34 108.0(13) . . . . ?
C60 O8 C34 C33 -171.3(11) . . . . ?
O7 C33 C34 O8 68.4(17) . . . . ?
C9 O9 C35 C36 -166.3(8) . . . . ?
C37 O10 C36 C35 -153.2(15) . . . . ?
O9 C35 C36 O10 -50.6(15) . . . . ?
C36 O10 C37 C38 177.1(17) . . . . ?
C39 O11 C38 C37 -87(2) . . . . ?
O10 C37 C38 O11 -51(2) . . . . ?
C38 O11 C39 C40 155.3(11) . . . . ?
C53 O12 C40 C39 -169.8(7) . . . . ?
O11 C39 C40 O12 48.6(14) . . . . ?
C8 O13 C41 C42 168.2(6) . . . . ?
Li2 O13 C41 C42 -50.0(7) . . . . ?
C43 O14 C42 C41 -178.0(7) . . . . ?
Li2 O14 C42 C41 -42.2(10) . . . . ?
O13 C41 C42 O14 63.0(9) . . . . ?
C42 O14 C43 C44 -166.7(7) . . . . ?
Li2 O14 C43 C44 53.0(9) . . . . ?
C42 O14 C43 Li2 140.2(8) . . . . ?
O22 Li2 C43 O14 -120.2(9) . . . . ?
O19 Li2 C43 O14 55.2(10) . . . . ?
O15 Li2 C43 O14 143.4(8) . . . . ?
O13 Li2 C43 O14 -31.3(6) . . . . ?
O22 Li2 C43 C44 110.1(8) . . . . ?
O19 Li2 C43 C44 -74.5(10) . . . . ?
O14 Li2 C43 C44 -129.7(9) . . . . ?
O15 Li2 C43 C44 13.7(5) . . . . ?
O13 Li2 C43 C44 -161.0(6) . . . . ?
C45 O15 C44 C43 178.9(8) . . . . ?
Li2 O15 C44 C43 24.4(9) . . . . ?
O14 C43 C44 O15 -49.8(9) . . . . ?
Li2 C43 C44 O15 -17.5(6) . . . . ?
C44 O15 C45 C46 -158.8(8) . . . . ?
Li2 O15 C45 C46 -11.5(14) . . . . ?
C54 O16 C46 C45 170.4(6) . . . . ?
O15 C45 C46 O16 -62.1(10) . . . . ?
C28 O4 C47 C48 9.3(9) . . . . ?
C28 O4 C47 C60 -173.7(6) . . . . ?
O4 C47 C48 C49 -178.3(5) . . . . ?
C60 C47 C48 C49 5.0(9) . . . . ?
C47 C48 C49 C50 177.5(6) . . . . ?
C47 C48 C49 C58 -3.6(9) . . . . ?
C48 C49 C50 C51 179.9(5) . . . . ?
C58 C49 C50 C51 1.0(9) . . . . ?
C48 C49 C50 C61 -2.1(9) . . . . ?
C58 C49 C50 C61 179.0(6) . . . . ?
C49 C50 C51 C56 -3.4(9) . . . . ?
C61 C50 C51 C56 178.6(6) . . . . ?
C49 C50 C51 C52 177.2(5) . . . . ?
C61 C50 C51 C52 -0.8(9) . . . . ?
C50 C51 C52 C53 178.9(6) . . . . ?
C56 C51 C52 C53 -0.5(9) . . . . ?
C51 C52 C53 O12 178.7(6) . . . . ?
C51 C52 C53 C54 -1.5(9) . . . . ?
C40 O12 C53 C52 -6.7(10) . . . . ?
C40 O12 C53 C54 173.6(7) . . . . ?
C46 O16 C54 C55 1.8(10) . . . . ?
C46 O16 C54 C53 -176.3(6) . . . . ?
C52 C53 C54 C55 2.1(10) . . . . ?
O12 C53 C54 C55 -178.1(6) . . . . ?
C52 C53 C54 O16 -179.7(5) . . . . ?
O12 C53 C54 O16 0.1(8) . . . . ?
O16 C54 C55 C56 -178.6(6) . . . . ?
C53 C54 C55 C56 -0.6(10) . . . . ?
C50 C51 C56 C57 3.3(9) . . . . ?
C52 C51 C56 C57 -177.3(6) . . . . ?
C50 C51 C56 C55 -177.4(6) . . . . ?
C52 C51 C56 C55 2.0(8) . . . . ?
C54 C55 C56 C57 177.7(6) . . . . ?
C54 C55 C56 C51 -1.5(9) . . . . ?
C51 C56 C57 C58 -0.7(9) . . . . ?
C55 C56 C57 C58 -179.9(6) . . . . ?
C51 C56 C57 C62 177.4(6) . . . . ?
C55 C56 C57 C62 -1.8(10) . . . . ?
C56 C57 C58 C59 179.8(6) . . . . ?
C62 C57 C58 C59 1.6(9) . . . . ?
C56 C57 C58 C49 -1.6(9) . . . . ?
C62 C57 C58 C49 -179.8(6) . . . . ?
C48 C49 C58 C57 -177.5(6) . . . . ?
C50 C49 C58 C57 1.5(9) . . . . ?
C48 C49 C58 C59 1.2(9) . . . . ?
C50 C49 C58 C59 -179.9(6) . . . . ?
C57 C58 C59 C60 178.5(6) . . . . ?
C49 C58 C59 C60 -0.1(9) . . . . ?
C34 O8 C60 C59 4.7(11) . . . . ?
C34 O8 C60 C47 179.8(7) . . . . ?
C58 C59 C60 O8 176.3(6) . . . . ?
C58 C59 C60 C47 1.3(10) . . . . ?
C48 C47 C60 O8 -179.2(6) . . . . ?
O4 C47 C60 O8 3.7(8) . . . . ?
C48 C47 C60 C59 -3.8(10) . . . . ?
O4 C47 C60 C59 179.1(6) . . . . ?
Li1 O17 C63 N1 145.8(14) . . . . ?
Li1 O17 C63 C64 -36(2) . . . . ?
C72 N1 C63 O17 177.1(6) . . . . ?
C73 N1 C63 O17 1.6(10) . . . . ?
C72 N1 C63 C64 -1.2(7) . . . . ?
C73 N1 C63 C64 -176.6(6) . . . . ?
O17 C63 C64 C65 4.9(11) . . . . ?
N1 C63 C64 C65 -177.0(6) . . . . ?
O17 C63 C64 C71 -178.2(6) . . . . ?
N1 C63 C64 C71 -0.2(7) . . . . ?
C71 C64 C65 C66 0.8(9) . . . . ?
C63 C64 C65 C66 177.3(6) . . . . ?
C64 C65 C66 C69 2.7(9) . . . . ?
C64 C65 C66 C67 -175.0(7) . . . . ?
C68 N2 C67 O20 177.5(8) . . . . ?
C76 N2 C67 O20 0.2(15) . . . . ?
C68 N2 C67 C66 1.1(9) . . . . ?
C76 N2 C67 C66 -176.3(10) . . . . ?
C65 C66 C67 O20 4.0(14) . . . . ?
C69 C66 C67 O20 -174.2(8) . . . . ?
C65 C66 C67 N2 -179.8(7) . . . . ?
C69 C66 C67 N2 2.1(8) . . . . ?
Li2 O19 C68 N2 169.7(13) . . . . ?
Li2 O19 C68 C69 -8.1(19) . . . . ?
C67 N2 C68 O19 178.0(7) . . . . ?
C76 N2 C68 O19 -4.6(14) . . . . ?
C67 N2 C68 C69 -3.7(8) . . . . ?
C76 N2 C68 C69 173.7(10) . . . . ?
C65 C66 C69 C70 -3.9(9) . . . . ?
C67 C66 C69 C70 174.3(6) . . . . ?
C65 C66 C69 C68 177.4(6) . . . . ?
C67 C66 C69 C68 -4.4(7) . . . . ?
O19 C68 C69 C66 -176.8(7) . . . . ?
N2 C68 C69 C66 5.1(7) . . . . ?
O19 C68 C69 C70 4.6(11) . . . . ?
N2 C68 C69 C70 -173.5(6) . . . . ?
C66 C69 C70 C71 1.2(8) . . . . ?
C68 C69 C70 C71 179.7(6) . . . . ?
C69 C70 C71 C64 2.2(9) . . . . ?
C69 C70 C71 C72 179.9(6) . . . . ?
C65 C64 C71 C70 -3.4(10) . . . . ?
C63 C64 C71 C70 179.4(5) . . . . ?
C65 C64 C71 C72 178.5(6) . . . . ?
C63 C64 C71 C72 1.4(7) . . . . ?
C63 N1 C72 O18 178.9(7) . . . . ?
C73 N1 C72 O18 -5.8(12) . . . . ?
C63 N1 C72 C71 2.0(7) . . . . ?
C73 N1 C72 C71 177.3(6) . . . . ?
C70 C71 C72 O18 3.3(12) . . . . ?
C64 C71 C72 O18 -178.8(8) . . . . ?
C70 C71 C72 N1 180.0(6) . . . . ?
C64 C71 C72 N1 -2.0(7) . . . . ?
C63 N1 C73 C74 -75.1(9) . . . . ?
C72 N1 C73 C74 110.1(8) . . . . ?
N1 C73 C74 C75 171.0(7) . . . . ?
C67 N2 C76 C77 -69.7(18) . . . . ?
C68 N2 C76 C77 113.2(13) . . . . ?
N2 C76 C77 C78 -70.2(15) . . . . ?
C83 C83 C82 N4 -180(100) 2_777 . . . ?
C82 C83 C82 N4 -180(100) 2_777 . . . ?
C82 C83 C82 C83 0.000(6) 2_777 . . 2_777 ?
